data_7031843
loop_
_publ_author_name
'Gajewska, Ma\/lgorzata J'
'Ching, Wei-Min'
'Wen, Yuh-Sheng'
'Hung, Chen-Hsiung'

_publ_section_title
;
 Synthesis, structure, and catecholase activity of bispyrazolylacetate
 copper(ii) complexes.
;
_journal_issue 39
_journal_name_full 'Dalton transactions (Cambridge, England : 2003)'
_journal_page_first 14726
_journal_page_last 14736
_journal_paper_doi 10.1039/c4dt01467g
_journal_volume 43
_journal_year 2014
_chemical_formula_sum 'C52 H106 Cu N12 O10'
_chemical_formula_weight 1123.03
_chemical_name_systematic
; 
 ? 
;
_space_group_IT_number 14
_symmetry_cell_setting monoclinic
_symmetry_space_group_name_Hall '-P 2ybc'
_symmetry_space_group_name_H-M 'P 1 21/c 1'
_atom_sites_solution_hydrogens geom
_atom_sites_solution_primary direct
_atom_sites_solution_secondary difmap
_audit_creation_method SHELXL-97
_cell_angle_alpha 90.00
_cell_angle_beta 100.60(3)
_cell_angle_gamma 90.00
_cell_formula_units_Z 4
_cell_length_a 10.945(2)
_cell_length_b 31.194(6)
_cell_length_c 18.956(4)
_cell_measurement_reflns_used 'Bruker APEX2'
_cell_measurement_temperature 200(2)
_cell_measurement_theta_max 25.01
_cell_measurement_theta_min 1.31
_cell_volume 6361(2)
_computing_cell_refinement 'Bruker APEX2'
_computing_data_collection 'Bruker APEX2'
_computing_data_reduction 'Bruker SAINT'
_computing_molecular_graphics 'Bruker AXS XP version5.1'
_computing_publication_material 'Shelxtl XCIF Ver2008/2'
_computing_structure_refinement XShell6.3.1
_computing_structure_solution 'SHELXS-97 (Sheldrick, 2008)'
_diffrn_ambient_temperature 200(2)
_diffrn_measured_fraction_theta_full 0.997
_diffrn_measured_fraction_theta_max 0.997
_diffrn_measurement_device_type 'CCD area detector'
_diffrn_measurement_method 'phi and omega scans'
_diffrn_radiation_monochromator graphite
_diffrn_radiation_source 'fine-focus sealed tube'
_diffrn_radiation_type MoK\a
_diffrn_radiation_wavelength 0.71073
_diffrn_reflns_av_R_equivalents 0.0567
_diffrn_reflns_av_sigmaI/netI 0.0841
_diffrn_reflns_limit_h_max 13
_diffrn_reflns_limit_h_min -13
_diffrn_reflns_limit_k_max 27
_diffrn_reflns_limit_k_min -37
_diffrn_reflns_limit_l_max 22
_diffrn_reflns_limit_l_min -22
_diffrn_reflns_number 43553
_diffrn_reflns_theta_full 25.01
_diffrn_reflns_theta_max 25.01
_diffrn_reflns_theta_min 1.31
_exptl_absorpt_coefficient_mu 0.403
_exptl_absorpt_correction_T_max 0.9762
_exptl_absorpt_correction_T_min 0.8819
_exptl_absorpt_correction_type empirical
_exptl_absorpt_process_details SADABS
_exptl_crystal_colour blue
_exptl_crystal_density_diffrn 1.173
_exptl_crystal_density_meas ?
_exptl_crystal_density_method 'not measured'
_exptl_crystal_description plate
_exptl_crystal_F_000 2444
_exptl_crystal_size_max 0.31
_exptl_crystal_size_mid 0.21
_exptl_crystal_size_min 0.06
_refine_diff_density_max 1.065
_refine_diff_density_min -0.544
_refine_diff_density_rms 0.122
_refine_ls_extinction_method none
_refine_ls_goodness_of_fit_ref 1.038
_refine_ls_hydrogen_treatment constr
_refine_ls_matrix_type full
_refine_ls_number_parameters 709
_refine_ls_number_reflns 11181
_refine_ls_number_restraints 0
_refine_ls_restrained_S_all 1.038
_refine_ls_R_factor_all 0.1307
_refine_ls_R_factor_gt 0.0737
_refine_ls_shift/su_max 0.009
_refine_ls_shift/su_mean 0.001
_refine_ls_structure_factor_coef Fsqd
_refine_ls_weighting_details 'calc w=1/[\s^2^(Fo^2^)+(0.1217P)^2^+6.8631P] where P=(Fo^2^+2Fc^2^)/3'
_refine_ls_weighting_scheme calc
_refine_ls_wR_factor_gt 0.2006
_refine_ls_wR_factor_ref 0.2357
_reflns_number_gt 6760
_reflns_number_total 11181
_reflns_threshold_expression >2sigma(I)
_cod_data_source_file c4dt01467g2.cif
_cod_data_source_block Cueda(4)a14635c
_cod_depositor_comments
;
The following automatic conversions were performed:

'_symmetry_cell_setting' value 'Monoclinic' changed to 'monoclinic'
according to
/usr/data/users/saulius/crontab/automatic-downloads/rss-feeds/RSC/lib/dictionaries/cif_core.dic
dictionary named 'cif_core.dic' version 2.4.2 from 2011-04-26.

Automatic conversion script
Id: cif_fix_values 2281 2013-09-26 08:29:07Z andrius 

 Adding full bibliography for 7031842--7031846.cif.

The following automatic conversions were performed:

'_exptl_crystal_density_meas' value 'not measured' was changed to '?'
- the value is perceived as not measured.

Automatic conversion script
Id: cif_fix_values 3008 2015-01-20 13:52:24Z robertas 
;
_cod_original_sg_symbol_H-M P2(1)/c
_cod_database_code 7031843

loop_
_symmetry_equiv_pos_as_xyz
'x, y, z'
'-x, y+1/2, -z+1/2'
'-x, -y, -z'
'x, -y-1/2, z-1/2'

loop_
_atom_site_label
_atom_site_type_symbol
_atom_site_fract_x
_atom_site_fract_y
_atom_site_fract_z
_atom_site_U_iso_or_equiv
_atom_site_adp_type
_atom_site_occupancy
_atom_site_symmetry_multiplicity
_atom_site_calc_flag
_atom_site_refinement_flags
_atom_site_disorder_assembly
_atom_site_disorder_group
O9 O 0.7725(8) 0.4933(2) 0.4496(4) 0.168(4) Uani 1 1 d . A 1
O2 O 0.7025(4) 0.48676(11) 0.90733(19) 0.0481(10) Uani 1 1 d . B 1
O1 O 0.8160(3) 0.46554(11) 0.82736(17) 0.0364(8) Uani 1 1 d . B 1
C2 C 0.7329(4) 0.41203(15) 0.8970(2) 0.0249(10) Uani 1 1 d . B 1
H2 H 0.7513 0.4107 0.9506 0.030 Uiso 1 1 calc R B 1
C9 C 0.4304(4) 0.40085(15) 0.7989(2) 0.0282(11) Uani 1 1 d . B 1
C1 C 0.7522(4) 0.45947(16) 0.8737(2) 0.0300(11) Uani 1 1 d . B 1
N1 N 0.6034(3) 0.40033(12) 0.87287(19) 0.0278(9) Uani 1 1 d . B 1
C14 C 0.9357(4) 0.37110(16) 0.8963(2) 0.0282(11) Uani 1 1 d . B 1
N3 N 0.8151(3) 0.38203(12) 0.86973(19) 0.0263(9) Uani 1 1 d . B 1
N2 N 0.5409(3) 0.41965(13) 0.8123(2) 0.0297(9) Uani 1 1 d . B 1
C7 C 0.4629(5) 0.31013(19) 0.9677(3) 0.0509(15) Uani 1 1 d . B 1
H7A H 0.3867 0.3267 0.9677 0.076 Uiso 1 1 calc R B 1
H7B H 0.4822 0.2933 1.0120 0.076 Uiso 1 1 calc R B 1
H7C H 0.4508 0.2908 0.9263 0.076 Uiso 1 1 calc R B 1
C4 C 0.5704(4) 0.34074(16) 0.9635(2) 0.0341(12) Uani 1 1 d . B 1
C10 C 0.3311(5) 0.41398(17) 0.7352(3) 0.0382(12) Uani 1 1 d . B 1
C3 C 0.5339(4) 0.36822(15) 0.8971(2) 0.0296(11) Uani 1 1 d . B 1
C8 C 0.4226(4) 0.36864(16) 0.8496(3) 0.0324(11) Uani 1 1 d . B 1
H8 H 0.3533 0.3505 0.8508 0.039 Uiso 1 1 calc R B 1
C5 C 0.6828(5) 0.3132(2) 0.9588(3) 0.0561(17) Uani 1 1 d . B 1
H5A H 0.6665 0.2963 0.9145 0.084 Uiso 1 1 calc R B 1
H5B H 0.6993 0.2939 1.0002 0.084 Uiso 1 1 calc R B 1
H5C H 0.7553 0.3316 0.9587 0.084 Uiso 1 1 calc R B 1
C11 C 0.2947(6) 0.4603(2) 0.7416(4) 0.070(2) Uani 1 1 d . B 1
H11A H 0.2349 0.4686 0.6987 0.104 Uiso 1 1 calc R B 1
H11B H 0.3688 0.4784 0.7460 0.104 Uiso 1 1 calc R B 1
H11C H 0.2567 0.4639 0.7842 0.104 Uiso 1 1 calc R B 1
C12 C 0.2150(5) 0.3864(2) 0.7317(3) 0.0593(17) Uani 1 1 d . B 1
H12A H 0.1832 0.3894 0.7765 0.089 Uiso 1 1 calc R B 1
H12B H 0.2360 0.3563 0.7250 0.089 Uiso 1 1 calc R B 1
H12C H 0.1514 0.3957 0.6913 0.089 Uiso 1 1 calc R B 1
C13 C 0.3816(6) 0.4068(3) 0.6674(3) 0.092(3) Uani 1 1 d . B 1
H13A H 0.3160 0.4123 0.6257 0.138 Uiso 1 1 calc R B 1
H13B H 0.4100 0.3771 0.6660 0.138 Uiso 1 1 calc R B 1
H13C H 0.4514 0.4263 0.6664 0.138 Uiso 1 1 calc R B 1
C6 C 0.5904(6) 0.3679(2) 1.0314(3) 0.0570(17) Uani 1 1 d . B 1
H6A H 0.6607 0.3873 1.0313 0.086 Uiso 1 1 calc R B 1
H6B H 0.6081 0.3491 1.0736 0.086 Uiso 1 1 calc R B 1
H6C H 0.5152 0.3846 1.0331 0.086 Uiso 1 1 calc R B 1
N4 N 0.7670(3) 0.36014(12) 0.80853(19) 0.0271(9) Uani 1 1 d . B 1
C21 C 0.8365(5) 0.30431(16) 0.7342(2) 0.0348(12) Uani 1 1 d . B 1
C20 C 0.8582(4) 0.33435(15) 0.7969(2) 0.0292(11) Uani 1 1 d . B 1
C15 C 1.0201(4) 0.38798(17) 0.9636(2) 0.0348(12) Uani 1 1 d . B 1
C19 C 0.9644(4) 0.34020(16) 0.8499(2) 0.0332(12) Uani 1 1 d . B 1
H19 H 1.0416 0.3257 0.8532 0.040 Uiso 1 1 calc R B 1
C16 C 0.9719(6) 0.3731(2) 1.0331(3) 0.0648(19) Uani 1 1 d . B 1
H16A H 1.0341 0.3802 1.0756 0.097 Uiso 1 1 calc R B 1
H16B H 0.9578 0.3421 1.0311 0.097 Uiso 1 1 calc R B 1
H16C H 0.8938 0.3879 1.0357 0.097 Uiso 1 1 calc R B 1
C17 C 1.1466(6) 0.3670(3) 0.9703(4) 0.076(2) Uani 1 1 d . B 1
H17A H 1.1826 0.3741 0.9280 0.114 Uiso 1 1 calc R B 1
H17B H 1.1377 0.3359 0.9735 0.114 Uiso 1 1 calc R B 1
H17C H 1.2014 0.3776 1.0136 0.114 Uiso 1 1 calc R B 1
C18 C 1.0290(7) 0.4348(2) 0.9657(4) 0.077(2) Uani 1 1 d . B 1
H18A H 1.0551 0.4451 0.9219 0.115 Uiso 1 1 calc R B 1
H18B H 1.0902 0.4436 1.0076 0.115 Uiso 1 1 calc R B 1
H18C H 0.9477 0.4470 0.9689 0.115 Uiso 1 1 calc R B 1
C23 C 0.8281(8) 0.3300(2) 0.6654(3) 0.087(2) Uani 1 1 d . B 1
H23A H 0.7609 0.3510 0.6621 0.130 Uiso 1 1 calc R B 1
H23B H 0.8109 0.3106 0.6241 0.130 Uiso 1 1 calc R B 1
H23C H 0.9070 0.3448 0.6655 0.130 Uiso 1 1 calc R B 1
C22 C 0.7137(7) 0.2815(3) 0.7315(4) 0.093(3) Uani 1 1 d . B 1
H22A H 0.7150 0.2658 0.7764 0.139 Uiso 1 1 calc R B 1
H22B H 0.7004 0.2612 0.6912 0.139 Uiso 1 1 calc R B 1
H22C H 0.6461 0.3025 0.7250 0.139 Uiso 1 1 calc R B 1
C24 C 0.9424(7) 0.2726(3) 0.7373(4) 0.093(3) Uani 1 1 d . B 1
H24A H 1.0208 0.2883 0.7400 0.139 Uiso 1 1 calc R B 1
H24B H 0.9279 0.2547 0.6941 0.139 Uiso 1 1 calc R B 1
H24C H 0.9471 0.2544 0.7798 0.139 Uiso 1 1 calc R B 1
Cu1 Cu 0.75780(5) 0.51564(2) 0.72111(3) 0.0343(2) Uani 1 1 d . C 1
N9 N 0.5905(4) 0.52607(16) 0.7464(2) 0.0477(12) Uani 1 1 d . C 1
H9A H 0.5292 0.5224 0.7065 0.057 Uiso 1 1 calc R C 1
H9B H 0.5767 0.5070 0.7811 0.057 Uiso 1 1 calc R C 1
N11 N 0.9226(4) 0.50570(17) 0.6930(2) 0.0528(13) Uani 1 1 d . C 1
H11D H 0.9348 0.5246 0.6577 0.063 Uiso 1 1 calc R C 1
H11E H 0.9859 0.5089 0.7319 0.063 Uiso 1 1 calc R C 1
N12 N 0.7092(5) 0.45951(15) 0.6713(2) 0.0588(14) Uani 1 1 d . C 1
H12D H 0.7067 0.4384 0.7049 0.071 Uiso 1 1 calc R C 1
H12E H 0.6314 0.4618 0.6433 0.071 Uiso 1 1 calc R C 1
N10 N 0.8090(4) 0.56954(13) 0.7772(2) 0.0384(10) Uani 1 1 d . C 1
H10A H 0.8838 0.5655 0.8076 0.046 Uiso 1 1 calc R C 1
H10B H 0.8176 0.5917 0.7464 0.046 Uiso 1 1 calc R C 1
C50 C 0.7113(6) 0.57982(18) 0.8188(3) 0.0488(15) Uani 1 1 d . C 1
H50A H 0.7224 0.5622 0.8629 0.059 Uiso 1 1 calc R C 1
H50B H 0.7165 0.6104 0.8329 0.059 Uiso 1 1 calc R C 1
C49 C 0.5887(6) 0.5707(2) 0.7734(3) 0.0596(18) Uani 1 1 d . C 1
H49A H 0.5726 0.5911 0.7326 0.072 Uiso 1 1 calc R C 1
H49B H 0.5219 0.5741 0.8018 0.072 Uiso 1 1 calc R C 1
C51 C 0.9176(8) 0.4590(3) 0.6648(4) 0.113(4) Uani 1 1 d . C 1
H51A H 0.9779 0.4556 0.6321 0.136 Uiso 1 1 calc R C 1
H51B H 0.9416 0.4391 0.7056 0.136 Uiso 1 1 calc R C 1
C52 C 0.7972(10) 0.4486(3) 0.6278(5) 0.110(3) Uani 1 1 d . C 1
H52A H 0.7923 0.4175 0.6168 0.132 Uiso 1 1 calc R C 1
H52B H 0.7789 0.4646 0.5819 0.132 Uiso 1 1 calc R C 1
N5 N 0.6964(3) 0.65154(12) 0.61908(18) 0.0254(9) Uani 1 1 d . D 1
C32 C 0.5528(4) 0.68943(16) 0.6551(2) 0.0316(11) Uani 1 1 d . D 1
H32 H 0.4772 0.7036 0.6582 0.038 Uiso 1 1 calc R D 1
N6 N 0.7487(3) 0.66602(12) 0.68579(18) 0.0257(9) Uani 1 1 d . D 1
O3 O 0.6946(3) 0.56295(11) 0.61769(17) 0.0367(8) Uani 1 1 d . D 1
O4 O 0.8302(3) 0.55916(11) 0.5439(2) 0.0452(9) Uani 1 1 d . D 1
C26 C 0.7775(4) 0.62828(15) 0.5786(2) 0.0245(10) Uani 1 1 d . D 1
H26 H 0.7540 0.6371 0.5272 0.029 Uiso 1 1 calc R D 1
C25 C 0.7657(4) 0.57832(16) 0.5815(2) 0.0291(11) Uani 1 1 d . D 1
C28 C 0.4888(5) 0.65522(18) 0.5272(3) 0.0381(13) Uani 1 1 d . D 1
C27 C 0.5763(4) 0.66488(15) 0.5984(2) 0.0288(11) Uani 1 1 d . D 1
C31 C 0.5287(6) 0.6818(2) 0.4645(3) 0.0649(19) Uani 1 1 d . D 1
H31A H 0.6120 0.6729 0.4583 0.097 Uiso 1 1 calc R D 1
H31B H 0.5295 0.7124 0.4763 0.097 Uiso 1 1 calc R D 1
H31C H 0.4694 0.6767 0.4199 0.097 Uiso 1 1 calc R D 1
C30 C 0.4856(6) 0.6094(2) 0.5054(4) 0.073(2) Uani 1 1 d . D 1
H30A H 0.4785 0.5913 0.5467 0.110 Uiso 1 1 calc R D 1
H30B H 0.5622 0.6023 0.4881 0.110 Uiso 1 1 calc R D 1
H30C H 0.4139 0.6044 0.4669 0.110 Uiso 1 1 calc R D 1
C29 C 0.3623(5) 0.6722(3) 0.5327(3) 0.075(2) Uani 1 1 d . D 1
H29A H 0.3039 0.6660 0.4882 0.112 Uiso 1 1 calc R D 1
H29B H 0.3672 0.7033 0.5404 0.112 Uiso 1 1 calc R D 1
H29C H 0.3335 0.6585 0.5732 0.112 Uiso 1 1 calc R D 1
C33 C 0.6609(4) 0.68944(15) 0.7069(2) 0.0269(10) Uani 1 1 d . D 1
C34 C 0.6870(4) 0.71432(16) 0.7765(2) 0.0321(11) Uani 1 1 d . D 1
C36 C 0.5877(5) 0.70448(19) 0.8225(3) 0.0464(14) Uani 1 1 d . D 1
H36A H 0.5055 0.7127 0.7961 0.070 Uiso 1 1 calc R D 1
H36B H 0.6062 0.7207 0.8675 0.070 Uiso 1 1 calc R D 1
H36C H 0.5882 0.6737 0.8333 0.070 Uiso 1 1 calc R D 1
C37 C 0.8153(5) 0.70328(19) 0.8194(3) 0.0437(13) Uani 1 1 d . D 1
H37A H 0.8174 0.6730 0.8332 0.066 Uiso 1 1 calc R D 1
H37B H 0.8324 0.7211 0.8627 0.066 Uiso 1 1 calc R D 1
H37C H 0.8785 0.7087 0.7900 0.066 Uiso 1 1 calc R D 1
C35 C 0.6815(6) 0.76228(17) 0.7584(3) 0.0528(15) Uani 1 1 d . D 1
H35A H 0.7428 0.7689 0.7283 0.079 Uiso 1 1 calc R D 1
H35B H 0.7001 0.7790 0.8029 0.079 Uiso 1 1 calc R D 1
H35C H 0.5981 0.7696 0.7326 0.079 Uiso 1 1 calc R D 1
N7 N 0.9060(3) 0.64005(11) 0.60289(18) 0.0224(8) Uani 1 1 d . D 1
N8 N 0.9696(3) 0.61751(12) 0.65952(19) 0.0264(9) Uani 1 1 d . D 1
C39 C 0.9318(4) 0.70483(15) 0.5222(2) 0.0303(11) Uani 1 1 d . D 1
C38 C 0.9745(4) 0.67332(14) 0.5831(2) 0.0264(10) Uani 1 1 d . D 1
C40 C 0.8976(5) 0.68117(18) 0.4498(2) 0.0406(13) Uani 1 1 d . D 1
H40A H 0.9681 0.6636 0.4420 0.061 Uiso 1 1 calc R D 1
H40B H 0.8776 0.7022 0.4110 0.061 Uiso 1 1 calc R D 1
H40C H 0.8254 0.6627 0.4505 0.061 Uiso 1 1 calc R D 1
C41 C 0.8231(5) 0.73222(17) 0.5383(3) 0.0412(13) Uani 1 1 d . D 1
H41A H 0.7518 0.7137 0.5408 0.062 Uiso 1 1 calc R D 1
H41B H 0.7998 0.7534 0.5001 0.062 Uiso 1 1 calc R D 1
H41C H 0.8486 0.7470 0.5843 0.062 Uiso 1 1 calc R D 1
C44 C 1.0811(4) 0.63661(15) 0.6751(2) 0.0286(11) Uani 1 1 d . D 1
C45 C 1.1792(4) 0.62021(17) 0.7363(3) 0.0351(12) Uani 1 1 d . D 1
C43 C 1.0863(4) 0.67096(15) 0.6285(2) 0.0300(11) Uani 1 1 d . D 1
H43 H 1.1554 0.6894 0.6284 0.036 Uiso 1 1 calc R D 1
C46 C 1.2149(7) 0.5749(2) 0.7226(5) 0.093(3) Uani 1 1 d . D 1
H46A H 1.1397 0.5575 0.7093 0.139 Uiso 1 1 calc R D 1
H46B H 1.2662 0.5632 0.7662 0.139 Uiso 1 1 calc R D 1
H46C H 1.2622 0.5745 0.6835 0.139 Uiso 1 1 calc R D 1
C47 C 1.1266(6) 0.6227(3) 0.8051(3) 0.086(3) Uani 1 1 d . D 1
H47A H 1.1088 0.6527 0.8151 0.129 Uiso 1 1 calc R D 1
H47B H 1.1874 0.6112 0.8451 0.129 Uiso 1 1 calc R D 1
H47C H 1.0497 0.6059 0.7996 0.129 Uiso 1 1 calc R D 1
C42 C 1.0401(5) 0.73530(17) 0.5168(3) 0.0440(14) Uani 1 1 d . D 1
H42A H 1.0613 0.7519 0.5612 0.066 Uiso 1 1 calc R D 1
H42B H 1.0155 0.7548 0.4761 0.066 Uiso 1 1 calc R D 1
H42C H 1.1125 0.7186 0.5095 0.066 Uiso 1 1 calc R D 1
C48 C 1.2945(5) 0.64839(19) 0.7447(3) 0.0512(15) Uani 1 1 d . D 1
H48A H 1.3245 0.6495 0.6991 0.077 Uiso 1 1 calc R D 1
H48B H 1.3595 0.6364 0.7820 0.077 Uiso 1 1 calc R D 1
H48C H 1.2738 0.6774 0.7584 0.077 Uiso 1 1 calc R D 1
O7 O 0.0686(4) 0.57770(14) 0.5157(2) 0.0641(12) Uani 1 1 d . E 1
O8 O 0.4787(6) 0.5034(2) 0.5909(4) 0.140(3) Uani 1 1 d . F 1
O5 O 0.0265(4) 0.52097(14) 0.8470(2) 0.0609(12) Uani 1 1 d . G 1
O6 O 0.7522(4) 0.47492(14) 0.0564(2) 0.0594(11) Uani 1 1 d . H 1
O10A O 0.5472(8) 0.5231(5) 0.0738(6) 0.098(4) Uani 0.50 1 d P I 1
O10B O 0.5126(11) 0.4779(5) 0.0848(7) 0.127(6) Uani 0.50 1 d P J 2

loop_
_atom_site_aniso_label
_atom_site_aniso_U_11
_atom_site_aniso_U_22
_atom_site_aniso_U_33
_atom_site_aniso_U_23
_atom_site_aniso_U_13
_atom_site_aniso_U_12
O9 0.208(8) 0.088(5) 0.157(6) -0.064(4) -0.101(6) 0.059(5)
O2 0.069(3) 0.030(2) 0.048(2) 0.0016(17) 0.016(2) 0.0110(19)
O1 0.0269(18) 0.044(2) 0.0384(19) 0.0120(16) 0.0054(15) -0.0041(16)
C2 0.020(2) 0.031(3) 0.023(2) 0.0020(19) 0.0039(18) -0.001(2)
C9 0.022(2) 0.031(3) 0.031(2) 0.001(2) 0.004(2) 0.004(2)
C1 0.028(3) 0.030(3) 0.029(3) 0.004(2) -0.004(2) -0.001(2)
N1 0.021(2) 0.032(2) 0.030(2) 0.0023(17) 0.0030(16) 0.0024(18)
C14 0.018(2) 0.036(3) 0.031(2) 0.003(2) 0.004(2) 0.005(2)
N3 0.021(2) 0.029(2) 0.028(2) -0.0004(17) 0.0049(16) 0.0047(17)
N2 0.024(2) 0.032(2) 0.032(2) 0.0050(18) 0.0026(17) 0.0048(19)
C7 0.054(4) 0.046(4) 0.055(3) 0.019(3) 0.017(3) -0.006(3)
C4 0.032(3) 0.039(3) 0.032(3) 0.011(2) 0.007(2) -0.003(2)
C10 0.030(3) 0.041(3) 0.042(3) 0.006(2) 0.000(2) 0.002(2)
C3 0.025(3) 0.028(3) 0.037(3) 0.003(2) 0.011(2) 0.003(2)
C8 0.025(3) 0.029(3) 0.043(3) 0.002(2) 0.008(2) 0.000(2)
C5 0.045(4) 0.051(4) 0.075(4) 0.033(3) 0.017(3) 0.017(3)
C11 0.052(4) 0.043(4) 0.099(5) 0.010(4) -0.022(4) -0.002(3)
C12 0.040(3) 0.056(4) 0.072(4) 0.012(3) -0.017(3) -0.006(3)
C13 0.054(4) 0.186(9) 0.031(3) 0.005(4) -0.004(3) 0.020(5)
C6 0.069(4) 0.067(4) 0.034(3) 0.010(3) 0.006(3) -0.015(3)
N4 0.025(2) 0.030(2) 0.026(2) -0.0016(17) 0.0014(16) 0.0027(18)
C21 0.037(3) 0.031(3) 0.035(3) -0.005(2) 0.005(2) 0.007(2)
C20 0.028(3) 0.031(3) 0.031(2) 0.005(2) 0.011(2) 0.004(2)
C15 0.026(3) 0.041(3) 0.034(3) -0.005(2) -0.004(2) 0.007(2)
C19 0.024(3) 0.042(3) 0.033(3) 0.003(2) 0.004(2) 0.013(2)
C16 0.061(4) 0.082(5) 0.048(4) 0.015(3) 0.002(3) -0.002(4)
C17 0.050(4) 0.096(6) 0.073(5) -0.023(4) -0.011(3) 0.016(4)
C18 0.073(5) 0.057(5) 0.081(5) 0.001(4) -0.032(4) -0.003(4)
C23 0.144(7) 0.077(5) 0.036(3) -0.007(3) 0.005(4) -0.003(5)
C22 0.077(5) 0.096(6) 0.111(6) -0.052(5) 0.032(5) -0.026(5)
C24 0.099(6) 0.094(6) 0.076(5) -0.035(4) -0.009(4) 0.049(5)
Cu1 0.0277(3) 0.0338(4) 0.0394(4) -0.0014(3) 0.0012(3) -0.0014(3)
N9 0.028(2) 0.060(3) 0.054(3) 0.022(2) 0.003(2) -0.004(2)
N11 0.036(3) 0.076(4) 0.046(3) 0.012(3) 0.007(2) 0.019(3)
N12 0.088(4) 0.037(3) 0.042(3) 0.001(2) -0.012(3) -0.002(3)
N10 0.042(3) 0.033(3) 0.038(2) 0.0060(19) 0.001(2) -0.008(2)
C50 0.071(4) 0.033(3) 0.043(3) 0.002(3) 0.015(3) 0.011(3)
C49 0.056(4) 0.063(5) 0.066(4) 0.019(3) 0.025(3) 0.029(3)
C51 0.076(6) 0.169(9) 0.077(5) -0.072(6) -0.036(4) 0.086(6)
C52 0.160(10) 0.066(6) 0.118(7) -0.019(5) 0.060(8) -0.001(6)
N5 0.022(2) 0.031(2) 0.0224(19) -0.0008(16) 0.0015(16) 0.0013(18)
C32 0.022(2) 0.038(3) 0.034(3) -0.004(2) 0.002(2) 0.007(2)
N6 0.026(2) 0.029(2) 0.0205(19) -0.0039(16) 0.0005(16) -0.0019(18)
O3 0.0336(19) 0.033(2) 0.042(2) 0.0091(16) 0.0050(16) -0.0038(16)
O4 0.041(2) 0.035(2) 0.063(2) -0.0142(18) 0.0190(19) -0.0026(18)
C26 0.017(2) 0.034(3) 0.021(2) 0.0005(19) -0.0011(18) -0.001(2)
C25 0.023(2) 0.029(3) 0.031(3) -0.001(2) -0.006(2) -0.002(2)
C28 0.029(3) 0.047(3) 0.034(3) -0.007(2) -0.006(2) 0.007(3)
C27 0.022(2) 0.033(3) 0.029(2) 0.001(2) -0.001(2) 0.000(2)
C31 0.062(4) 0.085(5) 0.041(3) 0.010(3) -0.008(3) 0.002(4)
C30 0.064(5) 0.068(5) 0.072(5) -0.011(4) -0.030(4) 0.002(4)
C29 0.033(3) 0.133(7) 0.052(4) -0.022(4) -0.010(3) 0.027(4)
C33 0.026(3) 0.023(3) 0.032(2) -0.002(2) 0.008(2) -0.003(2)
C34 0.034(3) 0.031(3) 0.030(3) -0.008(2) 0.003(2) -0.002(2)
C36 0.046(3) 0.058(4) 0.039(3) -0.016(3) 0.016(3) -0.003(3)
C37 0.043(3) 0.050(4) 0.034(3) -0.010(3) -0.004(2) -0.002(3)
C35 0.072(4) 0.033(3) 0.051(3) -0.010(3) 0.005(3) -0.005(3)
N7 0.0187(19) 0.024(2) 0.0235(19) 0.0012(16) 0.0011(15) 0.0004(17)
N8 0.021(2) 0.028(2) 0.028(2) 0.0045(17) -0.0007(16) 0.0026(18)
C39 0.029(3) 0.028(3) 0.033(3) 0.008(2) 0.003(2) 0.000(2)
C38 0.028(3) 0.023(3) 0.029(2) -0.0001(19) 0.007(2) 0.000(2)
C40 0.046(3) 0.050(4) 0.025(2) 0.005(2) 0.007(2) -0.003(3)
C41 0.041(3) 0.035(3) 0.046(3) 0.010(2) 0.004(2) 0.004(3)
C44 0.022(2) 0.029(3) 0.033(3) -0.002(2) 0.000(2) -0.002(2)
C45 0.024(3) 0.036(3) 0.040(3) 0.008(2) -0.006(2) -0.005(2)
C43 0.024(3) 0.029(3) 0.036(3) 0.005(2) 0.003(2) -0.002(2)
C46 0.075(5) 0.043(4) 0.132(7) -0.001(4) -0.058(5) 0.008(4)
C47 0.042(4) 0.162(8) 0.048(4) 0.044(4) -0.011(3) -0.015(4)
C42 0.040(3) 0.042(3) 0.050(3) 0.017(3) 0.009(3) -0.001(3)
C48 0.031(3) 0.056(4) 0.060(4) 0.013(3) -0.010(3) -0.011(3)
O7 0.063(3) 0.057(3) 0.080(3) -0.011(2) 0.034(2) 0.004(2)
O8 0.134(6) 0.082(4) 0.164(6) 0.049(4) -0.079(5) -0.033(4)
O5 0.049(3) 0.064(3) 0.061(3) 0.028(2) -0.011(2) -0.015(2)
O6 0.039(2) 0.083(3) 0.052(2) 0.005(2) 0.0002(19) 0.002(2)
O10A 0.043(5) 0.156(12) 0.097(8) -0.069(8) 0.017(5) 0.019(7)
O10B 0.084(8) 0.162(13) 0.155(11) 0.097(10) 0.079(8) 0.078(9)

loop_
_atom_type_symbol
_atom_type_description
_atom_type_scat_dispersion_real
_atom_type_scat_dispersion_imag
_atom_type_scat_source
C C 0.0033 0.0016 'International Tables Vol C Tables 4.2.6.8 and 6.1.1.4'
H H 0.0000 0.0000 'International Tables Vol C Tables 4.2.6.8 and 6.1.1.4'
N N 0.0061 0.0033 'International Tables Vol C Tables 4.2.6.8 and 6.1.1.4'
O O 0.0106 0.0060 'International Tables Vol C Tables 4.2.6.8 and 6.1.1.4'
Cu Cu 0.3201 1.2651 'International Tables Vol C Tables 4.2.6.8 and 6.1.1.4'

loop_
_geom_angle_atom_site_label_1
_geom_angle_atom_site_label_2
_geom_angle_atom_site_label_3
_geom_angle
N1 C2 N3 110.9(4)
N1 C2 C1 108.8(4)
N3 C2 C1 112.5(3)
N2 C9 C8 110.8(4)
N2 C9 C10 121.6(4)
C8 C9 C10 127.6(4)
O1 C1 O2 128.1(5)
O1 C1 C2 117.9(4)
O2 C1 C2 114.0(4)
N2 N1 C3 112.2(4)
N2 N1 C2 117.6(3)
C3 N1 C2 129.8(4)
N3 C14 C19 104.9(4)
N3 C14 C15 128.1(4)
C19 C14 C15 126.9(4)
N4 N3 C14 112.5(3)
N4 N3 C2 117.1(3)
C14 N3 C2 130.3(4)
C9 N2 N1 105.3(4)
C5 C4 C3 111.4(4)
C5 C4 C7 106.9(5)
C3 C4 C7 108.0(4)
C5 C4 C6 111.9(5)
C3 C4 C6 111.3(4)
C7 C4 C6 107.2(4)
C13 C10 C11 110.8(6)
C13 C10 C9 108.4(4)
C11 C10 C9 110.7(5)
C13 C10 C12 108.2(5)
C11 C10 C12 108.3(5)
C9 C10 C12 110.4(4)
C8 C3 N1 104.4(4)
C8 C3 C4 128.0(4)
N1 C3 C4 127.4(4)
C3 C8 C9 107.3(4)
C20 N4 N3 105.0(4)
C20 C21 C22 109.4(4)
C20 C21 C24 111.6(4)
C22 C21 C24 111.2(6)
C20 C21 C23 109.1(4)
C22 C21 C23 107.8(6)
C24 C21 C23 107.5(5)
N4 C20 C19 110.6(4)
N4 C20 C21 119.7(4)
C19 C20 C21 129.8(4)
C18 C15 C17 111.9(5)
C18 C15 C14 113.2(4)
C17 C15 C14 108.9(4)
C18 C15 C16 107.5(5)
C17 C15 C16 104.2(5)
C14 C15 C16 110.7(4)
C14 C19 C20 106.9(4)
N11 Cu1 N9 178.34(19)
N11 Cu1 N10 95.4(2)
N9 Cu1 N10 85.17(19)
N11 Cu1 N12 85.0(2)
N9 Cu1 N12 94.5(2)
N10 Cu1 N12 176.12(18)
C49 N9 Cu1 107.8(3)
C51 N11 Cu1 105.2(4)
C52 N12 Cu1 109.4(5)
C50 N10 Cu1 107.8(3)
C49 C50 N10 108.4(4)
C50 C49 N9 108.1(5)
C52 C51 N11 111.0(6)
C51 C52 N12 109.1(7)
C27 N5 N6 112.4(3)
C27 N5 C26 130.0(4)
N6 N5 C26 117.2(3)
C27 C32 C33 107.1(4)
C33 N6 N5 105.0(3)
N7 C26 N5 110.8(3)
N7 C26 C25 108.8(4)
N5 C26 C25 114.3(4)
O3 C25 O4 128.2(5)
O3 C25 C26 118.3(4)
O4 C25 C26 113.5(4)
C30 C28 C29 112.6(5)
C30 C28 C27 114.4(4)
C29 C28 C27 107.6(4)
C30 C28 C31 107.0(5)
C29 C28 C31 104.7(5)
C27 C28 C31 110.2(4)
N5 C27 C32 104.6(4)
N5 C27 C28 127.2(4)
C32 C27 C28 128.2(4)
N6 C33 C32 110.9(4)
N6 C33 C34 121.0(4)
C32 C33 C34 128.0(4)
C33 C34 C37 110.9(4)
C33 C34 C35 108.2(4)
C37 C34 C35 109.5(4)
C33 C34 C36 110.6(4)
C37 C34 C36 109.2(4)
C35 C34 C36 108.5(4)
N8 N7 C38 112.3(3)
N8 N7 C26 116.5(3)
C38 N7 C26 130.8(4)
C44 N8 N7 104.9(4)
C38 C39 C41 110.4(4)
C38 C39 C42 108.5(4)
C41 C39 C42 107.7(4)
C38 C39 C40 110.9(4)
C41 C39 C40 111.9(4)
C42 C39 C40 107.5(4)
C43 C38 N7 105.0(4)
C43 C38 C39 128.9(4)
N7 C38 C39 126.0(4)
N8 C44 C43 110.0(4)
N8 C44 C45 120.3(4)
C43 C44 C45 129.6(4)
C46 C45 C44 110.8(5)
C46 C45 C47 110.4(6)
C44 C45 C47 108.2(4)
C46 C45 C48 108.9(5)
C44 C45 C48 109.9(4)
C47 C45 C48 108.6(5)
C38 C43 C44 107.7(4)

loop_
_geom_bond_atom_site_label_1
_geom_bond_atom_site_label_2
_geom_bond_distance
O2 C1 1.247(6)
O1 C1 1.234(5)
C2 N1 1.454(5)
C2 N3 1.457(5)
C2 C1 1.570(6)
C9 N2 1.327(6)
C9 C8 1.403(6)
C9 C10 1.525(7)
N1 N2 1.364(5)
N1 C3 1.386(6)
C14 N3 1.366(5)
C14 C19 1.380(6)
C14 C15 1.525(7)
N3 N4 1.366(5)
C7 C4 1.529(7)
C4 C5 1.517(7)
C4 C3 1.514(6)
C4 C6 1.523(7)
C10 C13 1.506(8)
C10 C11 1.510(8)
C10 C12 1.525(7)
C3 C8 1.376(6)
N4 C20 1.332(6)
C21 C20 1.498(7)
C21 C22 1.514(8)
C21 C24 1.516(8)
C21 C23 1.519(8)
C20 C19 1.401(7)
C15 C18 1.464(8)
C15 C17 1.515(8)
C15 C16 1.576(7)
Cu1 N11 1.997(4)
Cu1 N9 2.002(4)
Cu1 N10 2.013(4)
Cu1 N12 2.014(5)
N9 C49 1.486(8)
N11 C51 1.548(10)
N12 C52 1.420(9)
N10 C50 1.476(7)
C50 C49 1.482(8)
C51 C52 1.412(11)
N5 C27 1.366(6)
N5 N6 1.365(5)
N5 C26 1.467(5)
C32 C27 1.382(6)
C32 C33 1.391(6)
N6 C33 1.326(5)
O3 C25 1.226(5)
O4 C25 1.244(6)
C26 N7 1.445(5)
C26 C25 1.565(7)
C28 C30 1.486(8)
C28 C29 1.503(7)
C28 C27 1.535(7)
C28 C31 1.576(8)
C33 C34 1.512(6)
C34 C37 1.528(7)
C34 C35 1.534(7)
C34 C36 1.545(6)
N7 N8 1.362(5)
N7 C38 1.372(6)
N8 C44 1.342(6)
C39 C38 1.523(6)
C39 C41 1.540(7)
C39 C42 1.537(7)
C39 C40 1.542(7)
C38 C43 1.362(6)
C44 C43 1.397(6)
C44 C45 1.517(6)
C45 C46 1.501(8)
C45 C47 1.521(8)
C45 C48 1.523(7)
